data_4036998
loop_
_publ_author_name
'Giardinetti, Maxime'
'Marrot, J\'er\^ome'
'Moreau, Xavier'
'Coeffard, Vincent'
'Greck, Christine'

_publ_section_title
;
 Asymmetric Synthesis of Fused Polycyclic Indazoles through Aminocatalyzed
 Aza-Michael Addition/Intramolecular Cyclization.
;
_journal_issue 15
_journal_name_full 'The Journal of organic chemistry'
_journal_page_first 6855
_journal_page_last 6861
_journal_paper_doi 10.1021/acs.joc.6b01201
_journal_volume 81
_journal_year 2016
_chemical_formula_sum 'C17 H11 I N2 O'
_chemical_formula_weight 386.18
_space_group_crystal_system monoclinic
_space_group_IT_number 15
_space_group_name_Hall '-C 2yc'
_space_group_name_H-M_alt 'C 1 2/c 1'
_atom_sites_solution_hydrogens geom
_audit_creation_method SHELXL-2014/7
_cell_angle_alpha 90
_cell_angle_beta 116.146(2)
_cell_angle_gamma 90
_cell_formula_units_Z 8
_cell_length_a 21.1977(11)
_cell_length_b 8.1725(4)
_cell_length_c 18.3385(8)
_cell_measurement_reflns_used 9911
_cell_measurement_temperature 296(2)
_cell_measurement_theta_max 30.02
_cell_measurement_theta_min 3.34
_cell_volume 2851.8(2)
_computing_cell_refinement 'Bruker SAINT'
_computing_data_collection 'Bruker APEX2'
_computing_data_reduction 'Bruker SAINT'
_computing_molecular_graphics 'Bruker SHELXTL'
_computing_publication_material 'Bruker SHELXTL'
_computing_structure_refinement 'SHELXL-2014/7 (Sheldrick, 2014)'
_computing_structure_solution 'SHELXS-97 (Sheldrick 2008)'
_diffrn_ambient_temperature 296(2)
_diffrn_measured_fraction_theta_full 1.000
_diffrn_measured_fraction_theta_max 1.000
_diffrn_measurement_device_type 'Bruker D8 VENTURE'
_diffrn_measurement_method '\f and \w scans'
_diffrn_radiation_type MoK\a
_diffrn_radiation_wavelength 0.71073
_diffrn_reflns_av_R_equivalents 0.0352
_diffrn_reflns_av_unetI/netI 0.0158
_diffrn_reflns_Laue_measured_fraction_full 1.000
_diffrn_reflns_Laue_measured_fraction_max 1.000
_diffrn_reflns_limit_h_max 29
_diffrn_reflns_limit_h_min -29
_diffrn_reflns_limit_k_max 11
_diffrn_reflns_limit_k_min -11
_diffrn_reflns_limit_l_max 25
_diffrn_reflns_limit_l_min -25
_diffrn_reflns_number 119649
_diffrn_reflns_point_group_measured_fraction_full 1.000
_diffrn_reflns_point_group_measured_fraction_max 1.000
_diffrn_reflns_theta_full 25.242
_diffrn_reflns_theta_max 30.053
_diffrn_reflns_theta_min 2.141
_diffrn_source microsource
_exptl_absorpt_coefficient_mu 2.245
_exptl_absorpt_correction_type multi-scan
_exptl_absorpt_process_details 'SADABS (Sheldrick, V2014/5)'
_exptl_crystal_colour yellow
_exptl_crystal_density_diffrn 1.799
_exptl_crystal_description parallelepiped
_exptl_crystal_F_000 1504
_exptl_crystal_size_max 0.300
_exptl_crystal_size_mid 0.280
_exptl_crystal_size_min 0.100
_exptl_transmission_factor_max 0.7460
_exptl_transmission_factor_min 0.6066
_refine_diff_density_max 1.341
_refine_diff_density_min -0.763
_refine_diff_density_rms 0.211
_refine_ls_extinction_coef 0.0036(2)
_refine_ls_extinction_expression Fc^*^=kFc[1+0.001xFc^2^\l^3^/sin(2\q)]^-1/4^
_refine_ls_extinction_method 'SHELXL-2014/7 (Sheldrick 2014'
_refine_ls_goodness_of_fit_ref 1.203
_refine_ls_hydrogen_treatment constr
_refine_ls_matrix_type full
_refine_ls_number_parameters 191
_refine_ls_number_reflns 4179
_refine_ls_number_restraints 0
_refine_ls_restrained_S_all 1.203
_refine_ls_R_factor_all 0.0409
_refine_ls_R_factor_gt 0.0352
_refine_ls_shift/su_max 0.002
_refine_ls_shift/su_mean 0.000
_refine_ls_structure_factor_coef Fsqd
_refine_ls_weighting_details 'w=1/[\s^2^(Fo^2^)+(0.0480P)^2^+4.5593P] where P=(Fo^2^+2Fc^2^)/3'
_refine_ls_weighting_scheme calc
_refine_ls_wR_factor_gt 0.0903
_refine_ls_wR_factor_ref 0.1039
_reflns_Friedel_coverage 0.000
_reflns_number_gt 3772
_reflns_number_total 4179
_reflns_threshold_expression 'I > 2\s(I)'
_cod_data_source_file jo6b01201_si_001.cif
_cod_data_source_block vc3132_a
_cod_original_sg_symbol_H-M 'C 2/c'
_cod_database_code 4036998
_shelx_shelxl_version_number 2014/7
_shelx_space_group_comment
; 
The symmetry employed for this shelxl refinement is uniquely defined 
by the following loop, which should always be used as a source of 
symmetry information in preference to the above space-group names. 
They are only intended as comments. 
;
_shelx_estimated_absorpt_t_min 0.552
_shelx_estimated_absorpt_t_max 0.807
_exptl_absorpt_special_details 'Blessing, Acta Cryst. (1995) A51, 33-38'

loop_
_space_group_symop_operation_xyz
'x, y, z'
'-x, y, -z+1/2'
'x+1/2, y+1/2, z'
'-x+1/2, y+1/2, -z+1/2'
'-x, -y, -z'
'x, -y, z-1/2'
'-x+1/2, -y+1/2, -z'
'x+1/2, -y+1/2, z-1/2'

loop_
_atom_site_label
_atom_site_type_symbol
_atom_site_fract_x
_atom_site_fract_y
_atom_site_fract_z
_atom_site_U_iso_or_equiv
_atom_site_adp_type
_atom_site_occupancy
_atom_site_site_symmetry_order
_atom_site_calc_flag
_atom_site_refinement_flags_posn
_atom_site_refinement_flags_adp
I1 I 0.58393(2) 0.64709(3) 0.21430(2) 0.05604(11) Uani 1 1 d . .
C1 C 0.65144(12) 0.3714(3) 0.43002(14) 0.0308(4) Uani 1 1 d . .
N2 N 0.67246(10) 0.5239(2) 0.45814(11) 0.0319(4) Uani 1 1 d . .
N3 N 0.65448(12) 0.6338(2) 0.39548(13) 0.0352(4) Uani 1 1 d . .
C4 C 0.62402(13) 0.5432(3) 0.32878(14) 0.0363(5) Uani 1 1 d . .
C5 C 0.62012(13) 0.3745(3) 0.34566(15) 0.0353(5) Uani 1 1 d . .
C6 C 0.59545(14) 0.2257(4) 0.30400(17) 0.0443(6) Uani 1 1 d . .
H6 H 0.5738 0.2219 0.2475 0.053 Uiso 1 1 calc R U
C7 C 0.60444(17) 0.0857(4) 0.3497(2) 0.0494(6) Uani 1 1 d . .
H7 H 0.5889 -0.0135 0.3228 0.059 Uiso 1 1 calc R U
C8 C 0.63608(14) 0.0868(3) 0.43506(19) 0.0427(5) Uani 1 1 d . .
H8 H 0.6411 -0.0107 0.4632 0.051 Uiso 1 1 calc R U
C9 C 0.65996(12) 0.2317(3) 0.47767(15) 0.0333(4) Uani 1 1 d . .
C10 C 0.69329(12) 0.2625(3) 0.56410(15) 0.0347(4) Uani 1 1 d . .
H10 H 0.7031 0.1750 0.5999 0.042 Uiso 1 1 calc R U
C11 C 0.71051(11) 0.4153(3) 0.59394(13) 0.0316(4) Uani 1 1 d . .
C12 C 0.69600(11) 0.5721(3) 0.54317(12) 0.0287(4) Uani 1 1 d . .
H12 H 0.7398 0.6343 0.5611 0.034 Uiso 1 1 calc R U
C13 C 0.64114(11) 0.6786(2) 0.55300(13) 0.0280(4) Uani 1 1 d . .
C14 C 0.66200(12) 0.8084(3) 0.60704(14) 0.0345(4) Uani 1 1 d . .
H14 H 0.7095 0.8330 0.6358 0.041 Uiso 1 1 calc R U
C15 C 0.61245(15) 0.9021(3) 0.61854(15) 0.0409(5) Uani 1 1 d . .
H15 H 0.6268 0.9885 0.6553 0.049 Uiso 1 1 calc R U
C16 C 0.54157(15) 0.8663(3) 0.57505(19) 0.0447(6) Uani 1 1 d . .
H16 H 0.5082 0.9274 0.5832 0.054 Uiso 1 1 calc R U
C17 C 0.52073(13) 0.7401(4) 0.51980(18) 0.0456(6) Uani 1 1 d . .
H17 H 0.4731 0.7178 0.4898 0.055 Uiso 1 1 calc R U
C18 C 0.57013(13) 0.6459(3) 0.50849(17) 0.0388(5) Uani 1 1 d . .
H18 H 0.5556 0.5608 0.4710 0.047 Uiso 1 1 calc R U
C19 C 0.74661(14) 0.4336(3) 0.68248(15) 0.0422(5) Uani 1 1 d . .
H19 H 0.7555 0.3389 0.7136 0.051 Uiso 1 1 calc R U
O20 O 0.76562(12) 0.5614(3) 0.71802(13) 0.0564(5) Uani 1 1 d . .

loop_
_atom_site_aniso_label
_atom_site_aniso_U_11
_atom_site_aniso_U_22
_atom_site_aniso_U_33
_atom_site_aniso_U_23
_atom_site_aniso_U_13
_atom_site_aniso_U_12
I1 0.06815(17) 0.06995(17) 0.02878(12) 0.00711(7) 0.02022(10) -0.00713(9)
C1 0.0309(9) 0.0320(10) 0.0312(10) -0.0043(8) 0.0152(8) 0.0002(7)
N2 0.0394(9) 0.0300(8) 0.0265(8) 0.0004(7) 0.0147(7) -0.0031(7)
N3 0.0424(10) 0.0365(9) 0.0275(9) 0.0032(7) 0.0161(8) -0.0031(8)
C4 0.0384(11) 0.0445(12) 0.0279(10) 0.0007(9) 0.0163(9) -0.0020(9)
C5 0.0356(10) 0.0415(11) 0.0314(11) -0.0047(9) 0.0170(9) 0.0000(9)
C6 0.0457(13) 0.0502(14) 0.0371(12) -0.0151(11) 0.0184(10) -0.0031(11)
C7 0.0560(15) 0.0396(13) 0.0542(16) -0.0179(12) 0.0257(13) -0.0081(11)
C8 0.0474(13) 0.0305(10) 0.0543(15) -0.0053(10) 0.0260(12) -0.0013(10)
C9 0.0343(10) 0.0303(10) 0.0383(11) -0.0012(8) 0.0187(9) 0.0022(8)
C10 0.0359(10) 0.0308(10) 0.0393(11) 0.0064(8) 0.0183(9) 0.0047(8)
C11 0.0305(9) 0.0352(10) 0.0268(9) 0.0037(8) 0.0104(8) 0.0031(8)
C12 0.0296(9) 0.0291(9) 0.0257(9) -0.0002(7) 0.0105(7) -0.0017(7)
C13 0.0312(9) 0.0268(9) 0.0244(9) 0.0026(7) 0.0107(7) -0.0005(7)
C14 0.0366(10) 0.0354(10) 0.0269(10) -0.0027(8) 0.0099(8) -0.0020(8)
C15 0.0506(13) 0.0385(11) 0.0309(11) -0.0032(9) 0.0156(10) 0.0051(10)
C16 0.0450(13) 0.0491(14) 0.0436(14) 0.0085(11) 0.0229(11) 0.0138(11)
C17 0.0319(11) 0.0483(14) 0.0509(15) 0.0041(12) 0.0129(10) 0.0024(10)
C18 0.0333(11) 0.0363(11) 0.0392(12) -0.0038(9) 0.0091(9) -0.0033(8)
C19 0.0433(12) 0.0453(13) 0.0299(11) 0.0086(10) 0.0086(9) 0.0087(10)
O20 0.0624(12) 0.0503(11) 0.0341(9) -0.0031(8) 0.0008(9) 0.0064(9)

loop_
_atom_type_symbol
_atom_type_description
_atom_type_scat_dispersion_real
_atom_type_scat_dispersion_imag
_atom_type_scat_source
C C 0.0033 0.0016 'International Tables Vol C Tables 4.2.6.8 and 6.1.1.4'
H H 0.0000 0.0000 'International Tables Vol C Tables 4.2.6.8 and 6.1.1.4'
N N 0.0061 0.0033 'International Tables Vol C Tables 4.2.6.8 and 6.1.1.4'
O O 0.0106 0.0060 'International Tables Vol C Tables 4.2.6.8 and 6.1.1.4'
I I -0.4742 1.8119 'International Tables Vol C Tables 4.2.6.8 and 6.1.1.4'

loop_
_geom_angle_atom_site_label_1
_geom_angle_atom_site_label_2
_geom_angle_atom_site_label_3
_geom_angle
N2 C1 C5 109.0(2)
N2 C1 C9 125.8(2)
C5 C1 C9 125.2(2)
C1 N2 N3 111.19(18)
C1 N2 C12 123.75(18)
N3 N2 C12 123.59(18)
C4 N3 N2 104.43(19)
N3 C4 C5 113.0(2)
N3 C4 I1 121.43(18)
C5 C4 I1 125.51(18)
C1 C5 C6 118.0(2)
C1 C5 C4 102.4(2)
C6 C5 C4 139.6(2)
C7 C6 C5 117.9(2)
C7 C6 H6 121.1
C5 C6 H6 121.1
C6 C7 C8 122.7(2)
C6 C7 H7 118.6
C8 C7 H7 118.6
C9 C8 C7 120.7(3)
C9 C8 H8 119.7
C7 C8 H8 119.7
C8 C9 C1 115.5(2)
C8 C9 C10 130.4(2)
C1 C9 C10 114.2(2)
C11 C10 C9 121.4(2)
C11 C10 H10 119.3
C9 C10 H10 119.3
C10 C11 C19 117.4(2)
C10 C11 C12 125.6(2)
C19 C11 C12 117.0(2)
N2 C12 C13 111.03(17)
N2 C12 C11 107.74(17)
C13 C12 C11 111.38(17)
N2 C12 H12 108.9
C13 C12 H12 108.9
C11 C12 H12 108.9
C14 C13 C18 119.4(2)
C14 C13 C12 120.14(19)
C18 C13 C12 120.5(2)
C13 C14 C15 120.5(2)
C13 C14 H14 119.8
C15 C14 H14 119.8
C16 C15 C14 119.8(2)
C16 C15 H15 120.1
C14 C15 H15 120.1
C17 C16 C15 119.8(2)
C17 C16 H16 120.1
C15 C16 H16 120.1
C16 C17 C18 120.5(2)
C16 C17 H17 119.7
C18 C17 H17 119.7
C13 C18 C17 120.1(2)
C13 C18 H18 120.0
C17 C18 H18 120.0
O20 C19 C11 125.1(2)
O20 C19 H19 117.4
C11 C19 H19 117.4

loop_
_geom_bond_atom_site_label_1
_geom_bond_atom_site_label_2
_geom_bond_distance
I1 C4 2.068(2)
C1 N2 1.347(3)
C1 C5 1.389(3)
C1 C9 1.400(3)
N2 N3 1.373(3)
N2 C12 1.466(3)
N3 C4 1.328(3)
C4 C5 1.424(4)
C5 C6 1.408(3)
C6 C7 1.381(5)
C6 H6 0.9300
C7 C8 1.406(4)
C7 H7 0.9300
C8 C9 1.386(3)
C8 H8 0.9300
C9 C10 1.445(3)
C10 C11 1.348(3)
C10 H10 0.9300
C11 C19 1.466(3)
C11 C12 1.533(3)
C12 C13 1.525(3)
C12 H12 0.9800
C13 C14 1.385(3)
C13 C18 1.386(3)
C14 C15 1.389(4)
C14 H14 0.9300
C15 C16 1.387(4)
C15 H15 0.9300
C16 C17 1.375(4)
C16 H16 0.9300
C17 C18 1.387(4)
C17 H17 0.9300
C18 H18 0.9300
C19 O20 1.203(4)
C19 H19 0.9300
